data_2238835
loop_
_publ_author_name
'Ben Smida, Youssef'
'Guesmi, Abderrahmen'
'Zid, Mohamed Faouzi'
'Driss, Ahmed'

_publ_section_title
;
 Na~3~Co~2~(As~0.52~P~0.48~)O~4~(As~0.95~P~0.05~)~2~O~7~
;
_journal_coeditor_code BR2232
_journal_issue 12
_journal_name_full 'Acta Crystallographica Section E'
_journal_page_first i85
_journal_page_last i86
_journal_paper_doi 10.1107/S1600536813032029
_journal_volume 69
_journal_year 2013
_chemical_formula_structural 'Na3 Co2 (As0.52 P0.48) O4 (As0.95 P0.05)2 O7'
_chemical_formula_sum 'As2.42 Co2 Na3 O11 P0.57'
_chemical_formula_weight 562.32
_chemical_name_systematic
;
Trisodium dicobalt(II) (arsenate/phosphate)
(diarsenate/diphosphate)
;
_space_group_IT_number 12
_symmetry_cell_setting monoclinic
_symmetry_space_group_name_Hall '-C 2y'
_symmetry_space_group_name_H-M 'C 1 2/m 1'
_atom_sites_solution_primary direct
_atom_sites_solution_secondary difmap
_audit_creation_method SHELXL-97
_cell_angle_alpha 90.00
_cell_angle_beta 120.425(9)
_cell_angle_gamma 90.00
_cell_formula_units_Z 4
_cell_length_a 10.3982(9)
_cell_length_b 16.087(2)
_cell_length_c 6.4421(6)
_cell_measurement_reflns_used 25
_cell_measurement_temperature 298(2)
_cell_measurement_theta_max 15
_cell_measurement_theta_min 10
_cell_volume 929.21(19)
_computing_cell_refinement 'CAD-4 EXPRESS (Duisenberg, 1992; Mac\'i\<cek & Yordanov, 1992)'
_computing_data_collection 'CAD-4 EXPRESS (Duisenberg, 1992; Mac\'i\<cek & Yordanov, 1992)'
_computing_data_reduction 'XCAD4 (Harms & Wocadlo, 1995)'
_computing_molecular_graphics 'DIAMOND (Brandenburg & Putz, 2001)'
_computing_publication_material 'WinGX (Farrugia, 2012) and publCIF (Westrip, 2010)'
_computing_structure_refinement 'SHELXL97 (Sheldrick, 2008)'
_computing_structure_solution 'SHELXS97 (Sheldrick, 2008)'
_diffrn_ambient_temperature 298(2)
_diffrn_measured_fraction_theta_full 0.999
_diffrn_measured_fraction_theta_max 0.999
_diffrn_measurement_device_type 'Enraf--Nonius CAD-4'
_diffrn_measurement_method \w/2\q
_diffrn_radiation_monochromator graphite
_diffrn_radiation_source 'fine-focus sealed tube'
_diffrn_radiation_type MoK\a
_diffrn_radiation_wavelength 0.71073
_diffrn_reflns_av_R_equivalents 0.0265
_diffrn_reflns_av_sigmaI/netI 0.0287
_diffrn_reflns_limit_h_max 13
_diffrn_reflns_limit_h_min -13
_diffrn_reflns_limit_k_max 1
_diffrn_reflns_limit_k_min -20
_diffrn_reflns_limit_l_max 8
_diffrn_reflns_limit_l_min -8
_diffrn_reflns_number 2212
_diffrn_reflns_theta_full 26.97
_diffrn_reflns_theta_max 26.97
_diffrn_reflns_theta_min 2.53
_diffrn_standards_decay_% 1.4
_diffrn_standards_interval_count 120
_diffrn_standards_number 2
_exptl_absorpt_coefficient_mu 12.438
_exptl_absorpt_correction_T_max 0.138
_exptl_absorpt_correction_T_min 0.077
_exptl_absorpt_correction_type psi-scan
_exptl_absorpt_process_details '(North <i>et al.</i>, 1968)'
_exptl_crystal_colour Pink
_exptl_crystal_density_diffrn 4.020
_exptl_crystal_density_method 'not measured'
_exptl_crystal_description Prism
_exptl_crystal_F_000 1055
_exptl_crystal_size_max 0.26
_exptl_crystal_size_mid 0.18
_exptl_crystal_size_min 0.16
_refine_diff_density_max 0.611
_refine_diff_density_min -0.606
_refine_ls_extinction_coef 0.00084(13)
_refine_ls_extinction_expression Fc^*^=kFc[1+0.001xFc^2^\l^3^/sin(2\q)]^-1/4^
_refine_ls_extinction_method SHELXL
_refine_ls_goodness_of_fit_ref 1.149
_refine_ls_matrix_type full
_refine_ls_number_parameters 105
_refine_ls_number_reflns 1052
_refine_ls_number_restraints 3
_refine_ls_restrained_S_all 1.148
_refine_ls_R_factor_all 0.0226
_refine_ls_R_factor_gt 0.0199
_refine_ls_shift/su_max 0.000
_refine_ls_shift/su_mean 0.000
_refine_ls_structure_factor_coef Fsqd
_refine_ls_weighting_details 'calc w=1/[\s^2^(Fo^2^)+(0.0120P)^2^+5.1693P] where P=(Fo^2^+2Fc^2^)/3'
_refine_ls_weighting_scheme calc
_refine_ls_wR_factor_gt 0.0485
_refine_ls_wR_factor_ref 0.0494
_reflns_number_gt 974
_reflns_number_total 1052
_reflns_threshold_expression I>2\s(I)
_cod_data_source_file br2232.cif
_cod_data_source_block I
_cod_original_cell_volume 929.21(17)
_cod_original_sg_symbol_H-M 'C 2/m'
_cod_database_code 2238835

loop_
_symmetry_equiv_pos_as_xyz
'x, y, z'
'-x, y, -z'
'x+1/2, y+1/2, z'
'-x+1/2, y+1/2, -z'
'-x, -y, -z'
'x, -y, z'
'-x+1/2, -y+1/2, -z'
'x+1/2, -y+1/2, z'

loop_
_atom_site_type_symbol
_atom_site_label
_atom_site_fract_x
_atom_site_fract_y
_atom_site_fract_z
_atom_site_U_iso_or_equiv
_atom_site_adp_type
_atom_site_calc_flag
_atom_site_refinement_flags
_atom_site_occupancy
_atom_site_symmetry_multiplicity
As As1 0.61047(7) 0.5000 0.82497(11) 0.0066(2) Uani d SP 0.519(5) 2
P P1 0.61047(7) 0.5000 0.82497(11) 0.0066(2) Uani d SP 0.481(6) 2
As As2 0.11976(4) 0.33459(2) 0.26883(6) 0.00837(13) Uani d P 0.953(4) 1
P P2 0.11976(4) 0.33459(2) 0.26883(6) 0.00837(13) Uani d P 0.047(4) 1
Co Co1 0.5000 0.32278(4) 0.5000 0.00767(18) Uani d S 1 2
Co Co2 0.30246(7) 0.5000 0.58620(11) 0.00979(18) Uani d S 1 2
O O1 0.2677(3) 0.30726(17) 0.2518(4) 0.0159(5) Uani d . 1 1
O O2 0.4973(3) 0.42032(15) 0.7288(4) 0.0125(5) Uani d . 1 1
O O3 0.7294(4) 0.5000 0.7420(6) 0.0130(7) Uani d S 1 2
O O4 0.7069(4) 0.5000 1.1130(6) 0.0175(8) Uani d S 1 2
O O5 0.1483(3) 0.40165(15) 0.4838(4) 0.0137(5) Uani d . 1 1
O O6 0.0000 0.3895(2) 0.0000 0.0126(7) Uani d S 1 2
O O7 0.0195(3) 0.25247(17) 0.2544(4) 0.0204(6) Uani d . 1 1
Na Na1 0.1865(3) 0.16850(11) 0.0966(3) 0.0443(6) Uani d . 1 1
Na Na2A 0.0524(3) 0.5000 0.7917(8) 0.0361(12) Uani d SP 0.871(10) 2
Na Na2B 0.0000 0.5000 0.5000 0.0361(12) Uani d SP 0.111(12) 4
Na Na2C 0.038(4) 0.5000 0.643(13) 0.0361(12) Uani d SP 0.071(9) 2

loop_
_atom_site_aniso_label
_atom_site_aniso_U_11
_atom_site_aniso_U_22
_atom_site_aniso_U_33
_atom_site_aniso_U_12
_atom_site_aniso_U_13
_atom_site_aniso_U_23
As1 0.0072(3) 0.0073(4) 0.0058(3) 0.000 0.0037(3) 0.000
P1 0.0072(3) 0.0073(4) 0.0058(3) 0.000 0.0037(3) 0.000
As2 0.00761(19) 0.0082(2) 0.00724(19) -0.00078(13) 0.00228(14) -0.00001(13)
P2 0.00761(19) 0.0082(2) 0.00724(19) -0.00078(13) 0.00228(14) -0.00001(13)
Co1 0.0072(3) 0.0082(3) 0.0074(3) 0.000 0.0036(2) 0.000
Co2 0.0096(3) 0.0113(3) 0.0094(3) 0.000 0.0055(3) 0.000
O1 0.0096(11) 0.0173(13) 0.0166(12) 0.0020(10) 0.0035(10) -0.0054(10)
O2 0.0133(11) 0.0115(12) 0.0147(11) -0.0007(10) 0.0086(10) -0.0013(10)
O3 0.0176(17) 0.0123(17) 0.0101(16) 0.000 0.0078(14) 0.000
O4 0.0177(18) 0.027(2) 0.0113(17) 0.000 0.0101(15) 0.000
O5 0.0154(12) 0.0144(12) 0.0121(11) -0.0043(10) 0.0075(10) -0.0042(10)
O6 0.0122(15) 0.0100(16) 0.0091(14) 0.000 0.0008(13) 0.000
O7 0.0276(14) 0.0179(13) 0.0121(12) -0.0130(12) 0.0074(11) 0.0016(11)
Na1 0.0860(17) 0.0175(9) 0.0239(9) 0.0096(10) 0.0238(10) -0.0010(7)
Na2A 0.0202(14) 0.0243(15) 0.054(3) 0.000 0.0117(15) 0.000
Na2B 0.0202(14) 0.0243(15) 0.054(3) 0.000 0.0117(15) 0.000
Na2C 0.0202(14) 0.0243(15) 0.054(3) 0.000 0.0117(15) 0.000

loop_
_atom_type_symbol
_atom_type_description
_atom_type_scat_dispersion_real
_atom_type_scat_dispersion_imag
_atom_type_scat_source
O O 0.0106 0.0060 'International Tables Vol C Tables 4.2.6.8 and 6.1.1.4'
Co Co 0.3494 0.9721 'International Tables Vol C Tables 4.2.6.8 and 6.1.1.4'
Na Na 0.0362 0.0249 'International Tables Vol C Tables 4.2.6.8 and 6.1.1.4'
As As 0.0499 2.0058 'International Tables Vol C Tables 4.2.6.8 and 6.1.1.4'
P P 0.1023 0.0942 'International Tables Vol C Tables 4.2.6.8 and 6.1.1.4'

loop_
_geom_angle_atom_site_label_1
_geom_angle_atom_site_label_2
_geom_angle_atom_site_label_3
_geom_angle_site_symmetry_1
_geom_angle_site_symmetry_3
_geom_angle
O3 As1 O4 . . 104.73(18)
O3 As1 O2 . . 114.16(11)
O4 As1 O2 . . 110.33(11)
O3 As1 O2 . 6_565 114.16(11)
O4 As1 O2 . 6_565 110.33(11)
O2 As1 O2 . 6_565 103.25(17)
O1 As2 O7 . . 111.36(14)
O1 As2 O5 . . 116.62(12)
O7 As2 O5 . . 114.01(13)
O1 As2 O6 . . 106.49(9)
O7 As2 O6 . . 103.40(12)
O5 As2 O6 . . 103.39(12)
O7 Co1 O7 8 7_556 108.88(16)
O7 Co1 O1 8 . 82.59(10)
O7 Co1 O1 7_556 . 89.58(10)
O7 Co1 O1 8 2_656 89.58(10)
O7 Co1 O1 7_556 2_656 82.59(10)
O1 Co1 O1 . 2_656 166.54(15)
O7 Co1 O2 8 . 168.43(10)
O7 Co1 O2 7_556 . 82.19(10)
O1 Co1 O2 . . 101.27(9)
O1 Co1 O2 2_656 . 88.54(10)
O7 Co1 O2 8 2_656 82.19(10)
O7 Co1 O2 7_556 2_656 168.43(10)
O1 Co1 O2 . 2_656 88.54(10)
O1 Co1 O2 2_656 2_656 101.27(9)
O2 Co1 O2 . 2_656 86.97(13)
O3 Co2 O4 5_666 5_667 169.21(16)
O3 Co2 O5 5_666 . 88.62(9)
O4 Co2 O5 5_667 . 84.28(10)
O3 Co2 O5 5_666 6_565 88.62(9)
O4 Co2 O5 5_667 6_565 84.28(10)
O5 Co2 O5 . 6_565 97.39(14)
O3 Co2 O2 5_666 6_565 93.91(11)
O4 Co2 O2 5_667 6_565 94.79(11)
O5 Co2 O2 . 6_565 167.36(10)
O5 Co2 O2 6_565 6_565 95.05(9)
O3 Co2 O2 5_666 . 93.91(11)
O4 Co2 O2 5_667 . 94.79(11)
O5 Co2 O2 . . 95.05(9)
O5 Co2 O2 6_565 . 167.36(10)
O2 Co2 O2 6_565 . 72.44(13)

loop_
_geom_bond_atom_site_label_1
_geom_bond_atom_site_label_2
_geom_bond_site_symmetry_2
_geom_bond_distance
As1 O3 . 1.577(4)
As1 O4 . 1.601(3)
As1 O2 . 1.635(2)
As1 O2 6_565 1.635(2)
As2 O1 . 1.656(2)
As2 O7 . 1.656(3)
As2 O5 . 1.659(2)
As2 O6 . 1.773(2)
Co1 O7 8 2.082(2)
Co1 O7 7_556 2.082(2)
Co1 O1 . 2.131(2)
Co1 O1 2_656 2.131(2)
Co1 O2 . 2.163(2)
Co1 O2 2_656 2.163(2)
Co2 O3 5_666 1.967(3)
Co2 O4 5_667 1.989(4)
Co2 O5 . 2.106(2)
Co2 O5 6_565 2.106(2)
Co2 O2 6_565 2.169(2)
Co2 O2 . 2.169(2)
Na1 O1 7 2.549(3)
Na1 O7 2 2.573(3)
Na1 O2 8_454 2.609(3)
Na1 O5 7_556 2.613(3)
Na1 O4 3_444 2.717(2)
Na2A O4 5_667 2.255(5)
Na2A O6 1_556 2.449(4)
Na2A O6 5_566 2.449(4)
Na2A O5 2_556 2.501(4)
Na2A O5 5_566 2.501(4)
Na2A O3 5_667 2.696(5)
Na2B O5 2_556 2.249(2)
Na2B O5 6_565 2.249(2)
Na2B O5 5_566 2.249(2)
Na2B O4 5_667 2.794(4)
Na2B O4 1_454 2.794(4)
Na2C O4 5_667 2.30(4)
Na2C O5 2_556 2.31(3)
Na2C O5 5_566 2.31(3)
Na2C O5 6_565 2.46(5)
